data_4306945
loop_
_publ_author_name
'Akiko Inagaki'
'Shinichi Yatsuda'
'Shinichi Edure'
'Akiko Suzuki'
'Takeshi Takahashi'
'Munetaka Akita'

_publ_contact_author_email akiko_inagaki@res.titech.ac.jp
_publ_contact_author_fax '+81 45 924 5230'
_publ_contact_author_name 'Akiko Inagaki'
_publ_contact_author_phone '+81 45 924 5229'
_publ_section_title
;
Synthesis of Pd Complexes Combined with Photosensitizing of a Ruthenium(II)
Polypyridyl Moiety through a Series of Substituted Bipyrimidine Bridges.
Substituent Effect of the Bridging Ligand on the Photocatalytic
Dimerization of \a-Methylstyrene
;
_journal_name_full 'Inorganic Chemistry'
_journal_page_first 2432
_journal_page_last 2445
_journal_paper_doi 10.1021/ic0612909
_journal_volume 46
_journal_year 2007
_chemical_formula_sum 'C31 H31 Cl F12 N10 O4 P2 Pd Ru'
_chemical_formula_weight 1140.52
_chemical_name_systematic
; 
complex6 
;
_space_group_IT_number 2
_symmetry_cell_setting triclinic
_symmetry_space_group_name_Hall '-P 1'
_symmetry_space_group_name_H-M 'P -1'
_atom_sites_solution_hydrogens geom
_atom_sites_solution_primary direct
_atom_sites_solution_secondary difmap
_audit_creation_method SHELXL-97
_cell_angle_alpha 100.42(3)
_cell_angle_beta 102.89(3)
_cell_angle_gamma 96.73(3)
_cell_formula_units_Z 2
_cell_length_a 9.526(7)
_cell_length_b 11.290(9)
_cell_length_c 20.075(16)
_cell_measurement_reflns_used 6866
_cell_measurement_temperature 213(2)
_cell_measurement_theta_max 27.5
_cell_measurement_theta_min 3.1
_cell_volume 2042(3)
_computing_structure_refinement 'SHELXL-97 (Sheldrick, 1997)'
_computing_structure_solution 'SHELXS-97 (Sheldrick, 1990)'
_diffrn_ambient_temperature 213(2)
_diffrn_detector_area_resol_mean 10.00
_diffrn_measured_fraction_theta_full 0.769
_diffrn_measured_fraction_theta_max 0.769
_diffrn_measurement_device_type 'Rigaku RAXIS-IV'
_diffrn_measurement_method \w
_diffrn_radiation_monochromator graphite
_diffrn_radiation_source 'rotating anode X-ray generator'
_diffrn_radiation_type MoK\a
_diffrn_radiation_wavelength 0.71075
_diffrn_reflns_av_R_equivalents 0.1445
_diffrn_reflns_av_sigmaI/netI 0.3251
_diffrn_reflns_limit_h_max 12
_diffrn_reflns_limit_h_min -12
_diffrn_reflns_limit_k_max 13
_diffrn_reflns_limit_k_min -14
_diffrn_reflns_limit_l_max 25
_diffrn_reflns_limit_l_min -25
_diffrn_reflns_number 10980
_diffrn_reflns_theta_full 27.48
_diffrn_reflns_theta_max 27.48
_diffrn_reflns_theta_min 3.11
_exptl_absorpt_coefficient_mu 1.060
_exptl_absorpt_correction_type none
_exptl_absorpt_process_details
;
?
;
_exptl_crystal_colour red
_exptl_crystal_density_diffrn 1.850
_exptl_crystal_density_method 'not measured'
_exptl_crystal_description prismatic
_exptl_crystal_F_000 1128
_exptl_crystal_size_max 0.1
_exptl_crystal_size_mid 0.1
_exptl_crystal_size_min 0.1
_refine_diff_density_max 0.677
_refine_diff_density_min -0.565
_refine_diff_density_rms 0.091
_refine_ls_extinction_method none
_refine_ls_goodness_of_fit_ref 0.766
_refine_ls_hydrogen_treatment constr
_refine_ls_matrix_type full
_refine_ls_number_parameters 572
_refine_ls_number_reflns 7205
_refine_ls_number_restraints 0
_refine_ls_restrained_S_all 0.766
_refine_ls_R_factor_all 0.2865
_refine_ls_R_factor_gt 0.0687
_refine_ls_shift/su_max 0.845
_refine_ls_shift/su_mean 0.004
_refine_ls_structure_factor_coef Fsqd
_refine_ls_weighting_details 'calc w=1/[\s^2^(Fo^2^)+(0.0520P)^2^+0.0000P] where P=(Fo^2^+2Fc^2^)/3'
_refine_ls_weighting_scheme calc
_refine_ls_wR_factor_gt 0.1187
_refine_ls_wR_factor_ref 0.1728
_reflns_number_gt 1685
_reflns_number_total 7205
_reflns_threshold_expression >2sigma(I)
_cod_data_source_file ic0612909si20060713_085357.cif
_cod_data_source_block string
_cod_database_code 4306945

loop_
_symmetry_equiv_pos_as_xyz
'x, y, z'
'-x, -y, -z'

loop_
_atom_site_label
_atom_site_type_symbol
_atom_site_fract_x
_atom_site_fract_y
_atom_site_fract_z
_atom_site_U_iso_or_equiv
_atom_site_adp_type
_atom_site_occupancy
_atom_site_symmetry_multiplicity
_atom_site_calc_flag
_atom_site_refinement_flags
_atom_site_disorder_assembly
_atom_site_disorder_group
Pd1 Pd 0.63360(15) -0.09283(12) 0.50454(7) 0.0687(5) Uani 1 1 d . . .
Ru1 Ru 0.66668(15) 0.00409(12) 0.24291(7) 0.0631(5) Uani 1 1 d . . .
Cl1 Cl 0.7674(5) -0.0171(4) 0.6174(2) 0.0878(15) Uani 1 1 d . . .
P1 P 0.7232(7) 0.4845(5) 0.9126(3) 0.0886(17) Uani 1 1 d . . .
P2 P 0.1096(6) 0.4824(4) 0.3694(3) 0.0794(15) Uani 1 1 d . . .
F1 F 0.7351(13) 0.6292(8) 0.9201(6) 0.134(4) Uani 1 1 d . . .
F2 F 0.7103(11) 0.3400(8) 0.9053(5) 0.112(3) Uani 1 1 d . . .
F3 F 0.7309(16) 0.4978(10) 0.9891(6) 0.158(5) Uani 1 1 d . . .
F4 F 0.8925(13) 0.4994(12) 0.9295(9) 0.184(6) Uani 1 1 d . . .
F5 F 0.7359(19) 0.4728(10) 0.8375(7) 0.175(6) Uani 1 1 d . . .
F6 F 0.5581(15) 0.4703(12) 0.8909(10) 0.221(8) Uani 1 1 d . . .
F7 F 0.1193(11) 0.6254(8) 0.3999(5) 0.105(3) Uani 1 1 d . . .
F8 F 0.0975(11) 0.3409(8) 0.3400(6) 0.120(4) Uani 1 1 d . . .
F9 F 0.0743(13) 0.4577(9) 0.4385(5) 0.136(4) Uani 1 1 d . . .
F10 F 0.2766(11) 0.4945(10) 0.4021(7) 0.143(5) Uani 1 1 d . . .
F11 F 0.1430(11) 0.5101(9) 0.3002(5) 0.113(4) Uani 1 1 d . . .
F12 F -0.0593(10) 0.4740(9) 0.3361(5) 0.109(4) Uani 1 1 d . . .
N1 N 0.7888(16) -0.1288(11) 0.2290(7) 0.070(4) Uani 1 1 d . . .
N2 N 0.5686(19) -0.0796(11) 0.1424(8) 0.074(5) Uani 1 1 d . . .
N3 N 0.7856(15) 0.1347(12) 0.2093(7) 0.064(4) Uani 1 1 d . . .
N4 N 0.5459(14) 0.1382(11) 0.2467(6) 0.058(3) Uani 1 1 d . . .
N5 N 0.7594(14) 0.0661(11) 0.3459(6) 0.066(4) Uani 1 1 d . . .
N7 N 0.7544(14) 0.0335(11) 0.4598(7) 0.061(4) Uani 1 1 d . . .
N6 N 0.5455(14) -0.1076(11) 0.2880(7) 0.059(4) Uani 1 1 d . . .
N8 N 0.5322(14) -0.1535(12) 0.4005(7) 0.069(4) Uani 1 1 d . . .
C1 C 0.906(2) -0.1463(18) 0.2770(11) 0.088(6) Uani 1 1 d . . .
H1 H 0.9407 -0.0904 0.3194 0.04(4) Uiso 1 1 calc R . .
C2 C 0.9722(18) -0.244(2) 0.2636(11) 0.096(7) Uani 1 1 d . . .
H2 H 1.0512 -0.2545 0.2976 0.00(2) Uiso 1 1 calc R . .
C3 C 0.928(2) -0.3298(15) 0.2018(13) 0.102(7) Uani 1 1 d . . .
H3 H 0.9727 -0.3982 0.1947 0.00(2) Uiso 1 1 calc R . .
C4 C 0.814(2) -0.3111(18) 0.1503(12) 0.091(6) Uani 1 1 d . . .
H4 H 0.7823 -0.3659 0.1073 0.12(8) Uiso 1 1 calc R . .
C5 C 0.750(2) -0.2115(15) 0.1637(9) 0.069(5) Uani 1 1 d . . .
C6 C 0.6276(19) -0.1774(16) 0.1162(9) 0.071(5) Uani 1 1 d . . .
C7 C 0.579(2) -0.234(2) 0.0480(11) 0.091(6) Uani 1 1 d . . .
H5 H 0.6264 -0.2961 0.0309 0.05(5) Uiso 1 1 calc R . .
C8 C 0.468(2) -0.207(2) 0.0043(12) 0.107(9) Uani 1 1 d . . .
H6 H 0.4299 -0.2545 -0.0406 0.10(6) Uiso 1 1 calc R . .
C9 C 0.411(2) -0.109(2) 0.0264(9) 0.080(6) Uani 1 1 d . . .
H7 H 0.3389 -0.0820 -0.0038 0.15(9) Uiso 1 1 calc R . .
C10 C 0.461(2) -0.0517(18) 0.0932(11) 0.088(6) Uani 1 1 d . . .
H8 H 0.4185 0.0149 0.1078 0.03(4) Uiso 1 1 calc R . .
C11 C 0.911(2) 0.1228(16) 0.1902(7) 0.082(5) Uani 1 1 d . . .
H9 H 0.9543 0.0543 0.1962 0.06(5) Uiso 1 1 calc R . .
C12 C 0.9762(19) 0.2086(16) 0.1627(8) 0.082(6) Uani 1 1 d . . .
H10 H 1.0616 0.1978 0.1489 0.01(3) Uiso 1 1 calc R . .
C13 C 0.915(2) 0.3128(16) 0.1550(9) 0.081(6) Uani 1 1 d . . .
H11 H 0.9589 0.3705 0.1350 0.08(5) Uiso 1 1 calc R . .
C14 C 0.793(2) 0.3309(15) 0.1762(8) 0.078(5) Uani 1 1 d . . .
H12 H 0.7554 0.4028 0.1745 0.04(4) Uiso 1 1 calc R . .
C15 C 0.725(2) 0.2354(16) 0.2014(8) 0.070(5) Uani 1 1 d . . .
C16 C 0.5901(18) 0.2416(16) 0.2270(8) 0.067(4) Uani 1 1 d . . .
C17 C 0.517(2) 0.3384(17) 0.2269(10) 0.097(6) Uani 1 1 d . . .
H13 H 0.5519 0.4056 0.2110 0.11(7) Uiso 1 1 calc R . .
C18 C 0.390(2) 0.3376(19) 0.2504(10) 0.093(6) Uani 1 1 d . . .
H14 H 0.3384 0.4026 0.2505 0.25(14) Uiso 1 1 calc R . .
C19 C 0.343(2) 0.2317(17) 0.2743(10) 0.090(6) Uani 1 1 d . . .
H15 H 0.2644 0.2267 0.2945 0.28(16) Uiso 1 1 calc R . .
C20 C 0.4185(18) 0.1410(16) 0.2659(9) 0.077(5) Uani 1 1 d . . .
H16 H 0.3777 0.0681 0.2745 0.02(3) Uiso 1 1 calc R . .
C26 C 0.4271(18) -0.1985(15) 0.2565(10) 0.074(5) Uani 1 1 d . . .
H26 H 0.3901 -0.2128 0.2083 0.13(8) Uiso 1 1 calc R . .
C27 C 0.3636(19) -0.2669(14) 0.2930(9) 0.068(5) Uani 1 1 d . . .
H27 H 0.2868 -0.3301 0.2701 0.03(3) Uiso 1 1 calc R . .
C28 C 0.4129(18) -0.2432(15) 0.3642(11) 0.087(6) Uani 1 1 d . . .
H28 H 0.3650 -0.2884 0.3893 0.11(7) Uiso 1 1 calc R . .
C25 C 0.5887(18) -0.0890(13) 0.3580(10) 0.061(5) Uani 1 1 d . . .
C24 C 0.7109(18) 0.0074(13) 0.3936(8) 0.057(4) Uani 1 1 d . . .
C21 C 0.8761(19) 0.1583(16) 0.3780(9) 0.087(6) Uani 1 1 d . . .
H21 H 0.9172 0.2024 0.3502 0.02(3) Uiso 1 1 calc R . .
C22 C 0.936(2) 0.1888(16) 0.4510(9) 0.075(5) Uani 1 1 d . . .
H22 H 1.0147 0.2517 0.4712 0.13(8) Uiso 1 1 calc R . .
C23 C 0.8742(18) 0.1220(13) 0.4914(9) 0.072(5) Uani 1 1 d . . .
H23 H 0.9131 0.1369 0.5395 0.00(2) Uiso 1 1 calc R . .
C29 C 0.5122(18) -0.2168(14) 0.5351(9) 0.063(5) Uani 1 1 d . . .
H29A H 0.4550 -0.1770 0.5633 0.06(5) Uiso 1 1 calc R . .
H29B H 0.5742 -0.2615 0.5620 0.15(9) Uiso 1 1 calc R . .
H29C H 0.4484 -0.2720 0.4948 0.13(7) Uiso 1 1 calc R . .
C30 C 0.697(3) 0.533(2) 0.4101(12) 0.110(7) Uani 1 1 d . . .
H30A H 0.6903 0.5658 0.4567 0.06(5) Uiso 1 1 calc R . .
H30B H 0.7760 0.4876 0.4121 0.26(17) Uiso 1 1 calc R . .
H30C H 0.6070 0.4801 0.3847 0.4(2) Uiso 1 1 calc R . .
N9 N 0.7217(17) 0.6324(17) 0.3748(12) 0.104(6) Uani 1 1 d . . .
O1 O 0.6631(17) 0.6203(13) 0.3126(8) 0.131(6) Uani 1 1 d . . .
O2 O 0.8136(14) 0.7267(12) 0.4058(7) 0.108(4) Uani 1 1 d . . .
O3 O 0.127(2) 0.9138(17) 0.1384(11) 0.218(8) Uiso 1 1 d . . .
O4 O 0.127(3) 0.985(2) 0.0591(14) 0.313(13) Uiso 1 1 d . . .
N10 N 0.0605 0.8991 0.0828 0.277(16) Uiso 1 1 d . . .
C31 C 0.016(2) 0.7840(17) 0.0269(10) 0.064(7) Uiso 0.74(2) 1 d P . .
C31A C -0.082(4) 0.933(3) 0.0490(18) 0.014(11) Uiso 0.26(2) 1 d P . .

loop_
_atom_site_aniso_label
_atom_site_aniso_U_11
_atom_site_aniso_U_22
_atom_site_aniso_U_33
_atom_site_aniso_U_23
_atom_site_aniso_U_13
_atom_site_aniso_U_12
Pd1 0.0809(11) 0.0565(9) 0.0657(11) 0.0117(8) 0.0223(8) -0.0070(8)
Ru1 0.0661(11) 0.0496(9) 0.0683(11) 0.0081(8) 0.0165(8) -0.0044(8)
Cl1 0.092(3) 0.089(3) 0.069(3) 0.006(3) 0.017(3) -0.017(3)
P1 0.113(5) 0.071(4) 0.071(4) -0.002(3) 0.023(3) -0.004(3)
P2 0.082(4) 0.061(4) 0.093(4) 0.010(3) 0.031(3) -0.006(3)
F1 0.190(12) 0.058(7) 0.140(10) 0.011(6) 0.031(9) 0.004(7)
F2 0.139(9) 0.068(7) 0.113(8) 0.019(6) 0.004(7) 0.008(6)
F3 0.293(17) 0.111(9) 0.090(9) 0.021(7) 0.079(10) 0.056(10)
F4 0.092(10) 0.178(13) 0.29(2) 0.114(13) 0.030(11) 0.002(10)
F5 0.30(2) 0.106(9) 0.119(11) 0.017(8) 0.071(12) 0.022(11)
F6 0.112(12) 0.156(13) 0.38(3) 0.132(15) -0.003(13) -0.024(10)
F7 0.122(9) 0.057(6) 0.130(9) -0.004(6) 0.041(7) 0.010(6)
F8 0.125(9) 0.052(6) 0.206(11) 0.019(7) 0.104(8) -0.004(6)
F9 0.209(12) 0.111(8) 0.102(8) 0.038(7) 0.072(8) -0.006(8)
F10 0.088(8) 0.099(8) 0.225(14) 0.027(8) 0.027(8) -0.015(7)
F11 0.131(9) 0.103(8) 0.102(8) 0.018(6) 0.048(7) -0.017(7)
F12 0.066(7) 0.106(8) 0.137(9) 0.007(7) 0.006(6) 0.006(6)
N1 0.088(11) 0.057(9) 0.064(10) 0.019(8) 0.023(8) -0.005(8)
N2 0.146(15) 0.035(8) 0.067(11) 0.018(7) 0.072(11) 0.018(9)
N3 0.064(10) 0.057(9) 0.067(10) 0.020(8) 0.015(8) -0.010(8)
N4 0.062(9) 0.066(9) 0.041(7) 0.004(6) 0.009(6) 0.009(8)
N5 0.092(10) 0.053(8) 0.056(9) 0.007(7) 0.041(8) -0.017(8)
N7 0.071(10) 0.049(8) 0.054(9) -0.004(7) 0.019(7) -0.010(7)
N6 0.063(9) 0.056(9) 0.065(9) 0.023(8) 0.024(8) 0.012(8)
N8 0.062(9) 0.056(9) 0.081(11) 0.014(8) 0.011(8) -0.002(8)
C1 0.091(17) 0.078(15) 0.097(18) 0.009(14) 0.050(14) -0.009(13)
C2 0.029(11) 0.116(18) 0.130(19) 0.030(15) -0.024(11) 0.034(12)
C3 0.085(16) 0.043(11) 0.18(2) 0.004(13) 0.032(15) 0.032(11)
C4 0.113(19) 0.068(14) 0.103(18) 0.013(14) 0.056(15) 0.019(13)
C5 0.087(14) 0.044(10) 0.063(12) 0.005(9) 0.009(11) -0.011(10)
C6 0.071(13) 0.075(13) 0.053(11) 0.002(10) 0.020(10) -0.034(10)
C7 0.062(14) 0.110(17) 0.092(17) 0.020(14) 0.015(13) -0.013(13)
C8 0.098(19) 0.097(17) 0.087(18) -0.020(15) 0.014(14) -0.066(16)
C9 0.100(16) 0.097(15) 0.028(10) 0.022(11) -0.007(10) -0.019(13)
C10 0.095(17) 0.080(15) 0.089(17) 0.010(13) 0.039(14) -0.002(13)
C11 0.130(19) 0.058(12) 0.051(11) 0.010(9) 0.019(11) 0.003(13)
C12 0.072(13) 0.090(15) 0.097(14) 0.024(12) 0.057(11) -0.002(11)
C13 0.099(17) 0.065(13) 0.088(14) 0.034(11) 0.038(12) -0.006(12)
C14 0.095(15) 0.034(10) 0.087(13) 0.005(9) 0.006(11) -0.012(10)
C15 0.089(15) 0.051(11) 0.052(10) 0.009(8) -0.009(9) -0.002(10)
C16 0.066(13) 0.073(12) 0.069(11) 0.021(9) 0.023(9) 0.022(10)
C17 0.14(2) 0.052(12) 0.111(16) 0.037(11) 0.030(15) 0.051(13)
C18 0.095(16) 0.091(15) 0.110(16) 0.019(12) 0.042(13) 0.058(14)
C19 0.109(17) 0.080(15) 0.092(15) 0.012(12) 0.046(13) 0.038(13)
C20 0.062(13) 0.058(12) 0.114(15) 0.018(11) 0.031(11) 0.003(10)
C26 0.068(12) 0.073(13) 0.064(14) 0.009(10) -0.006(10) -0.006(10)
C27 0.080(14) 0.041(10) 0.074(13) 0.016(10) 0.005(11) -0.004(10)
C28 0.061(12) 0.056(11) 0.129(18) 0.007(12) 0.023(12) -0.032(10)
C25 0.064(11) 0.029(9) 0.087(14) 0.007(9) 0.021(10) -0.003(8)
C24 0.088(13) 0.035(9) 0.048(11) 0.007(8) 0.017(9) 0.007(9)
C21 0.112(16) 0.087(14) 0.074(14) 0.044(12) 0.039(12) -0.002(13)
C22 0.095(14) 0.072(12) 0.058(12) 0.033(10) 0.018(10) -0.011(12)
C23 0.109(14) 0.055(11) 0.045(11) 0.014(9) 0.010(10) -0.001(11)
C29 0.067(12) 0.050(10) 0.075(12) 0.018(11) 0.025(11) -0.002(10)
C30 0.15(2) 0.102(16) 0.102(19) 0.043(15) 0.057(17) 0.036(19)
N9 0.050(11) 0.080(13) 0.16(2) 0.017(15) 0.000(12) 0.008(10)
O1 0.134(14) 0.119(12) 0.115(12) 0.028(10) -0.018(10) 0.005(10)
O2 0.105(10) 0.095(11) 0.116(11) 0.017(9) 0.014(9) 0.017(9)

loop_
_atom_type_symbol
_atom_type_description
_atom_type_scat_dispersion_real
_atom_type_scat_dispersion_imag
_atom_type_scat_source
C C 0.0033 0.0016 'International Tables Vol C Tables 4.2.6.8 and 6.1.1.4'
H H 0.0000 0.0000 'International Tables Vol C Tables 4.2.6.8 and 6.1.1.4'
N N 0.0061 0.0033 'International Tables Vol C Tables 4.2.6.8 and 6.1.1.4'
Ru Ru -1.2594 0.8363 'International Tables Vol C Tables 4.2.6.8 and 6.1.1.4'
Pd Pd -0.9988 1.0072 'International Tables Vol C Tables 4.2.6.8 and 6.1.1.4'
P P 0.1023 0.0942 'International Tables Vol C Tables 4.2.6.8 and 6.1.1.4'
F F 0.0171 0.0103 'International Tables Vol C Tables 4.2.6.8 and 6.1.1.4'
Cl Cl 0.1484 0.1585 'International Tables Vol C Tables 4.2.6.8 and 6.1.1.4'
O O 0.0106 0.0060 'International Tables Vol C Tables 4.2.6.8 and 6.1.1.4'

loop_
_geom_angle_atom_site_label_1
_geom_angle_atom_site_label_2
_geom_angle_atom_site_label_3
_geom_angle
_geom_angle_site_symmetry_1
_geom_angle_site_symmetry_3
_geom_angle_publ_flag
C29 Pd1 N8 94.5(6) . . ?
C29 Pd1 N7 173.9(6) . . ?
N8 Pd1 N7 79.5(5) . . ?
C29 Pd1 Cl1 90.8(5) . . ?
N8 Pd1 Cl1 174.2(4) . . ?
N7 Pd1 Cl1 95.2(4) . . ?
N4 Ru1 N5 88.9(5) . . ?
N4 Ru1 N1 174.0(5) . . ?
N5 Ru1 N1 96.0(5) . . ?
N4 Ru1 N2 95.8(6) . . ?
N5 Ru1 N2 172.6(5) . . ?
N1 Ru1 N2 79.7(6) . . ?
N4 Ru1 N3 78.1(6) . . ?
N5 Ru1 N3 96.5(5) . . ?
N1 Ru1 N3 97.9(6) . . ?
N2 Ru1 N3 90.1(5) . . ?
N4 Ru1 N6 96.3(5) . . ?
N5 Ru1 N6 77.4(5) . . ?
N1 Ru1 N6 88.1(5) . . ?
N2 Ru1 N6 96.3(5) . . ?
N3 Ru1 N6 171.9(5) . . ?
F3 P1 F6 94.4(10) . . ?
F3 P1 F5 172.9(10) . . ?
F6 P1 F5 92.6(10) . . ?
F3 P1 F4 89.5(9) . . ?
F6 P1 F4 176.0(11) . . ?
F5 P1 F4 83.4(9) . . ?
F3 P1 F2 89.1(6) . . ?
F6 P1 F2 89.5(7) . . ?
F5 P1 F2 91.0(6) . . ?
F4 P1 F2 91.1(7) . . ?
F3 P1 F1 90.7(6) . . ?
F6 P1 F1 90.1(7) . . ?
F5 P1 F1 89.2(7) . . ?
F4 P1 F1 89.3(7) . . ?
F2 P1 F1 179.6(8) . . ?
F10 P2 F9 91.2(7) . . ?
F10 P2 F11 89.6(6) . . ?
F9 P2 F11 178.5(7) . . ?
F10 P2 F8 91.4(6) . . ?
F9 P2 F8 90.9(6) . . ?
F11 P2 F8 90.3(6) . . ?
F10 P2 F12 178.4(7) . . ?
F9 P2 F12 89.5(6) . . ?
F11 P2 F12 89.7(6) . . ?
F8 P2 F12 90.1(6) . . ?
F10 P2 F7 89.3(6) . . ?
F9 P2 F7 88.2(6) . . ?
F11 P2 F7 90.5(6) . . ?
F8 P2 F7 178.9(6) . . ?
F12 P2 F7 89.2(6) . . ?
C1 N1 C5 116.5(16) . . ?
C1 N1 Ru1 126.0(13) . . ?
C5 N1 Ru1 117.4(13) . . ?
C10 N2 C6 112.6(17) . . ?
C10 N2 Ru1 132.1(13) . . ?
C6 N2 Ru1 115.0(14) . . ?
C11 N3 C15 119.0(16) . . ?
C11 N3 Ru1 124.9(13) . . ?
C15 N3 Ru1 115.9(12) . . ?
C16 N4 C20 112.0(14) . . ?
C16 N4 Ru1 119.2(11) . . ?
C20 N4 Ru1 128.8(12) . . ?
C21 N5 C24 112.1(13) . . ?
C21 N5 Ru1 128.6(11) . . ?
C24 N5 Ru1 119.2(10) . . ?
C24 N7 C23 119.3(14) . . ?
C24 N7 Pd1 110.4(10) . . ?
C23 N7 Pd1 129.9(11) . . ?
C25 N6 C26 115.4(14) . . ?
C25 N6 Ru1 115.2(11) . . ?
C26 N6 Ru1 129.3(13) . . ?
C25 N8 C28 113.2(16) . . ?
C25 N8 Pd1 113.6(11) . . ?
C28 N8 Pd1 133.1(13) . . ?
C2 C1 N1 121(2) . . ?
C1 C2 C3 122.8(19) . . ?
C2 C3 C4 118.1(18) . . ?
C5 C4 C3 119(2) . . ?
C4 C5 N1 123.0(18) . . ?
C4 C5 C6 126.5(19) . . ?
N1 C5 C6 110.4(16) . . ?
C7 C6 N2 120.3(19) . . ?
C7 C6 C5 122(2) . . ?
N2 C6 C5 117.3(16) . . ?
C8 C7 C6 124(2) . . ?
C7 C8 C9 118(2) . . ?
C8 C9 C10 118(2) . . ?
C9 C10 N2 127(2) . . ?
N3 C11 C12 121.2(19) . . ?
C11 C12 C13 120.1(17) . . ?
C14 C13 C12 120.5(17) . . ?
C13 C14 C15 117.2(18) . . ?
N3 C15 C14 121.7(17) . . ?
N3 C15 C16 114.4(16) . . ?
C14 C15 C16 123.7(17) . . ?
N4 C16 C17 124.4(17) . . ?
N4 C16 C15 112.0(15) . . ?
C17 C16 C15 123.5(19) . . ?
C16 C17 C18 121(2) . . ?
C17 C18 C19 116.5(19) . . ?
C20 C19 C18 116(2) . . ?
C19 C20 N4 129.9(19) . . ?
C27 C26 N6 122.2(18) . . ?
C26 C27 C28 119.4(17) . . ?
C27 C28 N8 122.4(18) . . ?
N6 C25 N8 127.2(14) . . ?
N6 C25 C24 117.5(13) . . ?
N8 C25 C24 115.3(15) . . ?
N7 C24 N5 128.3(14) . . ?
N7 C24 C25 121.1(14) . . ?
N5 C24 C25 110.5(13) . . ?
N5 C21 C22 123.1(16) . . ?
C23 C22 C21 117.7(17) . . ?
N7 C23 C22 119.3(16) . . ?
O1 N9 O2 119(2) . . ?
O1 N9 C30 119.9(18) . . ?
O2 N9 C30 121(2) . . ?
O3 N10 O4 102.7(13) . . ?
O3 N10 C31A 134.2(16) . . ?
O4 N10 C31A 88.3(16) . . ?
O3 N10 C31 129.3(12) . . ?
O4 N10 C31 109.2(13) . . ?
C31A N10 C31 85.7(15) . . ?

loop_
_geom_bond_atom_site_label_1
_geom_bond_atom_site_label_2
_geom_bond_distance
_geom_bond_site_symmetry_2
_geom_bond_publ_flag
Pd1 C29 1.981(13) . ?
Pd1 N8 2.047(13) . ?
Pd1 N7 2.169(12) . ?
Pd1 Cl1 2.291(5) . ?
Ru1 N4 2.007(12) . ?
Ru1 N5 2.016(12) . ?
Ru1 N1 2.021(14) . ?
Ru1 N2 2.025(15) . ?
Ru1 N3 2.056(12) . ?
Ru1 N6 2.069(11) . ?
P1 F3 1.500(11) . ?
P1 F6 1.517(14) . ?
P1 F5 1.523(13) . ?
P1 F4 1.554(12) . ?
P1 F2 1.598(10) . ?
P1 F1 1.602(10) . ?
P2 F10 1.560(12) . ?
P2 F9 1.562(10) . ?
P2 F11 1.570(10) . ?
P2 F8 1.581(9) . ?
P2 F12 1.583(10) . ?
P2 F7 1.604(9) . ?
N1 C1 1.36(2) . ?
N1 C5 1.410(18) . ?
N2 C10 1.36(2) . ?
N2 C6 1.37(2) . ?
N3 C11 1.350(19) . ?
N3 C15 1.351(18) . ?
N4 C16 1.350(17) . ?
N4 C20 1.355(17) . ?
N5 C21 1.379(17) . ?
N5 C24 1.386(16) . ?
N7 C24 1.269(16) . ?
N7 C23 1.373(16) . ?
N6 C25 1.343(18) . ?
N6 C26 1.379(17) . ?
N8 C25 1.374(17) . ?
N8 C28 1.394(17) . ?
C1 C2 1.35(2) . ?
C2 C3 1.37(2) . ?
C3 C4 1.39(2) . ?
C4 C5 1.35(2) . ?
C5 C6 1.47(2) . ?
C6 C7 1.35(2) . ?
C7 C8 1.32(2) . ?
C8 C9 1.33(3) . ?
C9 C10 1.33(2) . ?
C11 C12 1.353(19) . ?
C12 C13 1.39(2) . ?
C13 C14 1.35(2) . ?
C14 C15 1.420(19) . ?
C15 C16 1.49(2) . ?
C16 C17 1.36(2) . ?
C17 C18 1.39(2) . ?
C18 C19 1.43(2) . ?
C19 C20 1.33(2) . ?
C26 C27 1.338(19) . ?
C27 C28 1.37(2) . ?
C25 C24 1.449(16) . ?
C21 C22 1.411(19) . ?
C22 C23 1.380(18) . ?
C30 N9 1.45(2) . ?
N9 O1 1.225(19) . ?
N9 O2 1.259(16) . ?
O3 N10 1.13(2) . ?
O4 N10 1.31(3) . ?
N10 C31A 1.50(4) . ?
N10 C31 1.503(18) . ?

loop_
_geom_torsion_atom_site_label_1
_geom_torsion_atom_site_label_2
_geom_torsion_atom_site_label_3
_geom_torsion_atom_site_label_4
_geom_torsion
_geom_torsion_site_symmetry_1
_geom_torsion_site_symmetry_2
_geom_torsion_site_symmetry_3
_geom_torsion_site_symmetry_4
_geom_torsion_publ_flag
N4 Ru1 N1 C1 137(5) . . . . ?
N5 Ru1 N1 C1 -8.0(13) . . . . ?
N2 Ru1 N1 C1 178.1(13) . . . . ?
N3 Ru1 N1 C1 89.4(13) . . . . ?
N6 Ru1 N1 C1 -85.2(13) . . . . ?
N4 Ru1 N1 C5 -43(6) . . . . ?
N5 Ru1 N1 C5 172.0(10) . . . . ?
N2 Ru1 N1 C5 -1.9(10) . . . . ?
N3 Ru1 N1 C5 -90.6(11) . . . . ?
N6 Ru1 N1 C5 94.8(11) . . . . ?
N4 Ru1 N2 C10 2.3(15) . . . . ?
N5 Ru1 N2 C10 131(4) . . . . ?
N1 Ru1 N2 C10 -173.7(15) . . . . ?
N3 Ru1 N2 C10 -75.7(15) . . . . ?
N6 Ru1 N2 C10 99.4(14) . . . . ?
N4 Ru1 N2 C6 176.2(10) . . . . ?
N5 Ru1 N2 C6 -55(5) . . . . ?
N1 Ru1 N2 C6 0.1(10) . . . . ?
N3 Ru1 N2 C6 98.1(11) . . . . ?
N6 Ru1 N2 C6 -86.8(11) . . . . ?
N4 Ru1 N3 C11 -179.6(14) . . . . ?
N5 Ru1 N3 C11 92.9(13) . . . . ?
N1 Ru1 N3 C11 -4.1(14) . . . . ?
N2 Ru1 N3 C11 -83.7(13) . . . . ?
N6 Ru1 N3 C11 133(4) . . . . ?
N4 Ru1 N3 C15 -4.5(11) . . . . ?
N5 Ru1 N3 C15 -92.0(11) . . . . ?
N1 Ru1 N3 C15 171.0(11) . . . . ?
N2 Ru1 N3 C15 91.4(12) . . . . ?
N6 Ru1 N3 C15 -51(4) . . . . ?
N5 Ru1 N4 C16 97.6(11) . . . . ?
N1 Ru1 N4 C16 -48(6) . . . . ?
N2 Ru1 N4 C16 -88.2(11) . . . . ?
N3 Ru1 N4 C16 0.7(10) . . . . ?
N6 Ru1 N4 C16 174.8(11) . . . . ?
N5 Ru1 N4 C20 -83.7(13) . . . . ?
N1 Ru1 N4 C20 131(5) . . . . ?
N2 Ru1 N4 C20 90.6(13) . . . . ?
N3 Ru1 N4 C20 179.5(14) . . . . ?
N6 Ru1 N4 C20 -6.4(13) . . . . ?
N4 Ru1 N5 C21 -84.4(14) . . . . ?
N1 Ru1 N5 C21 92.2(14) . . . . ?
N2 Ru1 N5 C21 146(4) . . . . ?
N3 Ru1 N5 C21 -6.5(14) . . . . ?
N6 Ru1 N5 C21 178.9(14) . . . . ?
N4 Ru1 N5 C24 100.3(11) . . . . ?
N1 Ru1 N5 C24 -83.1(11) . . . . ?
N2 Ru1 N5 C24 -29(5) . . . . ?
N3 Ru1 N5 C24 178.2(11) . . . . ?
N6 Ru1 N5 C24 3.5(11) . . . . ?
C29 Pd1 N7 C24 1(6) . . . . ?
N8 Pd1 N7 C24 -2.7(11) . . . . ?
Cl1 Pd1 N7 C24 174.9(11) . . . . ?
C29 Pd1 N7 C23 -171(6) . . . . ?
N8 Pd1 N7 C23 -174.7(13) . . . . ?
Cl1 Pd1 N7 C23 2.9(13) . . . . ?
N4 Ru1 N6 C25 -90.0(11) . . . . ?
N5 Ru1 N6 C25 -2.6(11) . . . . ?
N1 Ru1 N6 C25 94.0(12) . . . . ?
N2 Ru1 N6 C25 173.5(12) . . . . ?
N3 Ru1 N6 C25 -44(4) . . . . ?
N4 Ru1 N6 C26 90.2(13) . . . . ?
N5 Ru1 N6 C26 177.6(14) . . . . ?
N1 Ru1 N6 C26 -85.8(13) . . . . ?
N2 Ru1 N6 C26 -6.4(14) . . . . ?
N3 Ru1 N6 C26 136(4) . . . . ?
C29 Pd1 N8 C25 -179.1(11) . . . . ?
N7 Pd1 N8 C25 0.5(10) . . . . ?
Cl1 Pd1 N8 C25 -24(5) . . . . ?
C29 Pd1 N8 C28 4.6(16) . . . . ?
N7 Pd1 N8 C28 -175.8(15) . . . . ?
Cl1 Pd1 N8 C28 160(3) . . . . ?
C5 N1 C1 C2 -5(2) . . . . ?
Ru1 N1 C1 C2 174.8(12) . . . . ?
N1 C1 C2 C3 1(3) . . . . ?
C1 C2 C3 C4 3(3) . . . . ?
C2 C3 C4 C5 -1(3) . . . . ?
C3 C4 C5 N1 -3(3) . . . . ?
C3 C4 C5 C6 -179.3(16) . . . . ?
C1 N1 C5 C4 7(2) . . . . ?
Ru1 N1 C5 C4 -173.4(13) . . . . ?
C1 N1 C5 C6 -176.8(13) . . . . ?
Ru1 N1 C5 C6 3.2(15) . . . . ?
C10 N2 C6 C7 0(2) . . . . ?
Ru1 N2 C6 C7 -174.6(11) . . . . ?
C10 N2 C6 C5 176.7(13) . . . . ?
Ru1 N2 C6 C5 1.6(16) . . . . ?
C4 C5 C6 C7 -10(2) . . . . ?
N1 C5 C6 C7 173.1(14) . . . . ?
C4 C5 C6 N2 173.4(16) . . . . ?
N1 C5 C6 N2 -3.1(18) . . . . ?
N2 C6 C7 C8 -5(2) . . . . ?
C5 C6 C7 C8 178.9(15) . . . . ?
C6 C7 C8 C9 8(3) . . . . ?
C7 C8 C9 C10 -6(3) . . . . ?
C8 C9 C10 N2 2(3) . . . . ?
C6 N2 C10 C9 1(2) . . . . ?
Ru1 N2 C10 C9 175.0(13) . . . . ?
C15 N3 C11 C12 -1(2) . . . . ?
Ru1 N3 C11 C12 174.0(11) . . . . ?
N3 C11 C12 C13 1(2) . . . . ?
C11 C12 C13 C14 2(3) . . . . ?
C12 C13 C14 C15 -5(3) . . . . ?
C11 N3 C15 C14 -2(2) . . . . ?
Ru1 N3 C15 C14 -177.8(10) . . . . ?
C11 N3 C15 C16 -177.5(13) . . . . ?
Ru1 N3 C15 C16 7.1(17) . . . . ?
C13 C14 C15 N3 5(2) . . . . ?
C13 C14 C15 C16 179.8(15) . . . . ?
C20 N4 C16 C17 1(2) . . . . ?
Ru1 N4 C16 C17 179.6(13) . . . . ?
C20 N4 C16 C15 -176.3(13) . . . . ?
Ru1 N4 C16 C15 2.6(16) . . . . ?
N3 C15 C16 N4 -6.3(19) . . . . ?
C14 C15 C16 N4 178.7(13) . . . . ?
N3 C15 C16 C17 176.7(16) . . . . ?
C14 C15 C16 C17 2(2) . . . . ?
N4 C16 C17 C18 2(3) . . . . ?
C15 C16 C17 C18 178.9(16) . . . . ?
C16 C17 C18 C19 0(3) . . . . ?
C17 C18 C19 C20 -6(3) . . . . ?
C18 C19 C20 N4 10(3) . . . . ?
C16 N4 C20 C19 -7(3) . . . . ?
Ru1 N4 C20 C19 173.8(16) . . . . ?
C25 N6 C26 C27 -3(2) . . . . ?
Ru1 N6 C26 C27 177.1(12) . . . . ?
N6 C26 C27 C28 3(3) . . . . ?
C26 C27 C28 N8 -3(3) . . . . ?
C25 N8 C28 C27 3(2) . . . . ?
Pd1 N8 C28 C27 179.5(13) . . . . ?
C26 N6 C25 N8 3(2) . . . . ?
Ru1 N6 C25 N8 -176.8(12) . . . . ?
C26 N6 C25 C24 -178.8(12) . . . . ?
Ru1 N6 C25 C24 1.4(17) . . . . ?
C28 N8 C25 N6 -3(2) . . . . ?
Pd1 N8 C25 N6 179.7(13) . . . . ?
C28 N8 C25 C24 178.6(12) . . . . ?
Pd1 N8 C25 C24 1.5(15) . . . . ?
C23 N7 C24 N5 -7(2) . . . . ?
Pd1 N7 C24 N5 179.6(12) . . . . ?
C23 N7 C24 C25 177.4(13) . . . . ?
Pd1 N7 C24 C25 4.4(16) . . . . ?
C21 N5 C24 N7 5(2) . . . . ?
Ru1 N5 C24 N7 -179.3(13) . . . . ?
C21 N5 C24 C25 -179.8(12) . . . . ?
Ru1 N5 C24 C25 -3.7(15) . . . . ?
N6 C25 C24 N7 177.3(17) . . . . ?
N8 C25 C24 N7 -4.2(19) . . . . ?
N6 C25 C24 N5 1.4(17) . . . . ?
N8 C25 C24 N5 179.8(14) . . . . ?
C24 N5 C21 C22 -1(2) . . . . ?
Ru1 N5 C21 C22 -176.4(13) . . . . ?
N5 C21 C22 C23 0(3) . . . . ?
C24 N7 C23 C22 6(2) . . . . ?
Pd1 N7 C23 C22 177.5(11) . . . . ?
C21 C22 C23 N7 -3(2) . . . . ?
